data_7705370
loop_
_publ_author_name
'Jim\'enez, Juan-Ram\'on'
'Poncet, Maxime'
'Doistau, Benjamin'
'Besnard, C\'eline'
'Piguet, Claude'

_publ_section_title
;
 Luminescent polypyridyl heteroleptic Cr<sup>III</sup> complexes with high
 quantum yields and long excited state lifetimes.
;
_journal_issue 39
_journal_name_full 'Dalton transactions (Cambridge, England : 2003)'
_journal_page_first 13528
_journal_page_last 13532
_journal_paper_doi 10.1039/d0dt02872j
_journal_volume 49
_journal_year 2020
_chemical_formula_moiety 'C38 H26 Cr N6, 2.826(F6 P), 0.174(C F3 O3 S), 2(C2 H3 N)'
_chemical_formula_sum 'C42.17 H32 Cr F17.48 N8 O0.52 P2.83 S0.17'
_chemical_formula_weight 1136.37
_space_group_crystal_system orthorhombic
_space_group_IT_number 61
_space_group_name_Hall '-P 2ac 2ab'
_space_group_name_H-M_alt 'P b c a'
_atom_sites_solution_hydrogens geom
_atom_sites_solution_primary dual
_audit_creation_date 2020-03-10
_audit_creation_method
;
Olex2 1.3
(compiled 2020.02.04 svn.rd84adfe8 for OlexSys, GUI svn.r6032)
;
_audit_update_record
;
2020-07-09 deposited with the CCDC.	2020-09-07 downloaded from the CCDC.
;
_cell_angle_alpha 90
_cell_angle_beta 90
_cell_angle_gamma 90
_cell_formula_units_Z 8
_cell_length_a 17.10349(6)
_cell_length_b 17.98863(8)
_cell_length_c 28.79512(12)
_cell_measurement_reflns_used 64902
_cell_measurement_temperature 149.99(10)
_cell_measurement_theta_max 74.1070
_cell_measurement_theta_min 2.4620
_cell_volume 8859.35(6)
_computing_cell_refinement 'CrysAlisPro 1.171.41.53a (Rigaku OD, 2020)'
_computing_data_collection 'CrysAlisPro 1.171.41.53a (Rigaku OD, 2020)'
_computing_data_reduction 'CrysAlisPro 1.171.41.53a (Rigaku OD, 2020)'
_computing_molecular_graphics 'Olex2 1.3 (Dolomanov et al., 2009)'
_computing_publication_material 'Olex2 1.3 (Dolomanov et al., 2009)'
_computing_structure_refinement 'SHELXL 2018/3 (Sheldrick, 2015)'
_computing_structure_solution 'SHELXT  (Sheldrick, 2015)'
_diffrn_ambient_environment N~2~
_diffrn_ambient_temperature 149.99(10)
_diffrn_detector 'Hybrid Pixel Array Detector'
_diffrn_detector_area_resol_mean 10.0000
_diffrn_detector_type HyPix-Arc
_diffrn_measured_fraction_theta_full 1.000
_diffrn_measured_fraction_theta_max 0.994
_diffrn_measurement_details
;
List of Runs (angles in degrees, time in seconds):

  # Type    Start    End  Width  t~exp~   \w     \q     \k     \f   Frames
#--------------------------------------------------------------------------
  1  \w    -57.00 -26.00   0.50    1.50    --  -52.43 125.00-180.00   62
  2  \w    -80.00 -44.00   0.50    1.50    --  -52.43   0.00  30.00   72
  3  \w    -73.00 -13.00   0.50    1.50    --  -52.43 125.00 -60.00  120
  4  \w     42.00 100.00   0.50    1.50    --   69.83   0.00 -30.00  116
  5  \w     42.00 104.00   0.50    1.50    --   69.83  15.00   0.00  124
  6  \w     46.00  92.00   0.50    1.50    --   69.83  15.00  60.00   92
  7  \w     34.00  59.00   0.50    1.50    --   72.00-106.00  32.74   50
  8  \w     65.00  90.00   0.50    1.50    --   75.25  22.00-126.69   50
  9  \w     41.00  82.00   0.50    1.50    --   75.25 -97.00 -11.91   82
 10  \w     43.00  69.00   0.50    1.50    --   75.25-129.00  53.92   52
 11  \w     51.00  77.00   0.50    1.50    --   75.25-101.00 162.48   52
 12  \w     52.00  77.00   0.50    1.50    --   75.25 -94.00  46.80   50
 13  \w     38.00  78.00   0.50    1.50    --   75.25-103.00 -15.60   80
 14  \w     60.00 105.00   0.50    1.50    --   75.25   1.00  88.32   90
 15  \w     41.00  82.00   0.50    1.50    --   75.25-102.00-140.87   82
 16  \w     38.00  83.00   0.50    1.50    --   75.25-104.00-112.59   90
 17  \w     43.00  69.00   0.50    1.50    --   75.25 -77.00 -12.91   52
 18  \w     44.00  69.00   0.50    1.50    --   75.25 -81.00  99.73   50
 19  \w     85.00 110.00   0.50    1.50    --   75.25   1.00  30.78   50
 20  \w     62.00  88.00   0.50    1.50    --   75.25   7.00-103.59   52
 21  \w     67.00 110.00   0.50    1.50    --   75.25   1.00-126.55   86
 22  \w     84.00 115.00   0.50    1.50    --   75.25  16.00 121.81   62
 23  \w     73.00  98.00   0.50    1.50    --   75.25  21.00 147.93   50
 24  \w     65.00 111.00   0.50    1.50    --   75.25  17.00  33.46   92
 25  \w     35.00  60.00   0.50    1.50    --   75.25 -53.00 107.38   50
 26  \w     51.00  87.00   0.50    1.50    --   75.25   3.00 -42.47   72
 27  \w     43.00  68.00   0.50    1.50    --   75.25   4.00-162.90   50
 28  \w     42.00  84.00   0.50    1.50    --   75.25-102.00  49.93   84
 29  \w     45.00  70.00   0.50    1.50    --   75.25 -96.00 -94.06   50
 30  \w     40.00  69.00   0.50    1.50    --   75.25-107.00 102.03   58
 31  \w     45.00  78.00   0.50    1.50    --   75.25 -94.00  28.78   66
 32  \w     69.00  94.00   0.50    1.50    --   75.25  22.00  -0.51   50
 33  \w     34.00  71.00   0.50    1.50    --   75.25-122.00 -55.65   74
 34  \w     39.00  64.00   0.50    1.50    --   75.25-100.00  81.32   50
 35  \w     41.00  66.00   0.50    1.50    --   75.25 -73.00-158.29   50
 36  \w     89.00 109.00   0.50    1.50    --   75.25  22.00  69.71   40
;
_diffrn_measurement_device 'four-circle diffractometer'
_diffrn_measurement_device_type 'XtaLAB Synergy, Dualflex, HyPix-Arc'
_diffrn_measurement_method '\w scans'
_diffrn_orient_matrix_type 'CrysAlisPro convention (1999,Acta A55,543-557)'
_diffrn_orient_matrix_UB_11 -0.0432670000
_diffrn_orient_matrix_UB_12 0.0404730000
_diffrn_orient_matrix_UB_13 -0.0395447000
_diffrn_orient_matrix_UB_21 0.0187605000
_diffrn_orient_matrix_UB_22 -0.0648535000
_diffrn_orient_matrix_UB_23 -0.0331222000
_diffrn_orient_matrix_UB_31 -0.0767267000
_diffrn_orient_matrix_UB_32 -0.0386442000
_diffrn_orient_matrix_UB_33 0.0141787000
_diffrn_radiation_monochromator mirror
_diffrn_radiation_probe x-ray
_diffrn_radiation_type 'Cu K\a'
_diffrn_radiation_wavelength 1.54184
_diffrn_reflns_av_R_equivalents 0.0245
_diffrn_reflns_av_unetI/netI 0.0096
_diffrn_reflns_Laue_measured_fraction_full 1.000
_diffrn_reflns_Laue_measured_fraction_max 0.994
_diffrn_reflns_limit_h_max 18
_diffrn_reflns_limit_h_min -21
_diffrn_reflns_limit_k_max 20
_diffrn_reflns_limit_k_min -22
_diffrn_reflns_limit_l_max 35
_diffrn_reflns_limit_l_min -35
_diffrn_reflns_number 95378
_diffrn_reflns_point_group_measured_fraction_full 1.000
_diffrn_reflns_point_group_measured_fraction_max 0.994
_diffrn_reflns_theta_full 67.684
_diffrn_reflns_theta_max 74.427
_diffrn_reflns_theta_min 3.069
_diffrn_source 'micro-focus sealed X-ray tube'
_diffrn_source_type 'PhotonJet (Cu) X-ray Source'
_exptl_absorpt_coefficient_mu 4.261
_exptl_absorpt_correction_T_max 1.000
_exptl_absorpt_correction_T_min 0.180
_exptl_absorpt_correction_type gaussian
_exptl_absorpt_process_details
;
CrysAlisPro 1.171.41.53a (Rigaku Oxford Diffraction, 2020)
Numerical absorption correction based on gaussian integration over
			a multifaceted crystal model
Empirical absorption correction using spherical harmonics,
 implemented in SCALE3 ABSPACK scaling algorithm.
;
_exptl_crystal_colour orange
_exptl_crystal_colour_primary orange
_exptl_crystal_density_diffrn 1.704
_exptl_crystal_description block
_exptl_crystal_F_000 4574
_exptl_crystal_size_max 0.319
_exptl_crystal_size_mid 0.243
_exptl_crystal_size_min 0.189
_refine_diff_density_max 1.594
_refine_diff_density_min -0.748
_refine_diff_density_rms 0.062
_refine_ls_extinction_method none
_refine_ls_goodness_of_fit_ref 1.040
_refine_ls_hydrogen_treatment constr
_refine_ls_matrix_type full
_refine_ls_number_parameters 712
_refine_ls_number_reflns 8997
_refine_ls_number_restraints 137
_refine_ls_restrained_S_all 1.035
_refine_ls_R_factor_all 0.0459
_refine_ls_R_factor_gt 0.0452
_refine_ls_shift/su_max 0.001
_refine_ls_shift/su_mean 0.000
_refine_ls_structure_factor_coef Fsqd
_refine_ls_weighting_details 'w=1/[\s^2^(Fo^2^)+(0.0594P)^2^+12.0072P] where P=(Fo^2^+2Fc^2^)/3'
_refine_ls_weighting_scheme calc
_refine_ls_wR_factor_gt 0.1200
_refine_ls_wR_factor_ref 0.1206
_reflns_Friedel_coverage 0.000
_reflns_number_gt 8817
_reflns_number_total 8997
_reflns_threshold_expression 'I > 2\s(I)'
_cod_data_source_file d0dt02872j2.cif
_cod_data_source_block jr272
_cod_depositor_comments 'Adding full bibliography for 7705367--7705370.cif.'
_cod_database_code 7705370
_shelx_shelxl_version_number 2018/3
_chemical_oxdiff_formula 'C42.175 H32 Cr1 F17.474 N8 O0.526 P2.825 S0.175'
_shelx_space_group_comment
;
The symmetry employed for this shelxl refinement is uniquely defined
by the following loop, which should always be used as a source of
symmetry information in preference to the above space-group names.
They are only intended as comments.
;
_reflns_odcompleteness_completeness 99.91
_reflns_odcompleteness_iscentric 1
_reflns_odcompleteness_theta 67.46
_olex2_refinement_description
;
1. Fixed Uiso
 At 1.2 times of:
  All C(H) groups
 At 1.5 times of:
  All C(H,H,H) groups
2. Restrained distances
 S1-O1 \\sim S1-O2 \\sim S1-O3
 with sigma of 0.02
 F19-C41 \\sim F20-C41 \\sim F21-C41
 with sigma of 0.02
 P3-F16 \\sim P3-F14 \\sim P3-F15 \\sim P3-F18 \\sim P3-F17 \\sim P3-F13
 with sigma of 0.02
3. Uiso/Uaniso restraints and constraints
Uanis(F14) = Uanis(O2)
Uanis(F13) = Uanis(O1)
4. Rigid body (RIGU) restrains
 F17, P3, F13, F15, F18, F14, F16
 with sigma for 1-2 distances of 0.004 and sigma for 1-3 distances of 0.004
 O3, O2, S1, C41, O1, F19, F20, F21
 with sigma for 1-2 distances of 0.004 and sigma for 1-3 distances of 0.004
5. Others
 Sof(O2)=Sof(F19)=Sof(S1)=Sof(C41)=Sof(F20)=Sof(F21)=Sof(O3)=Sof(O1)=1-FVAR(1)
 Sof(P3)=Sof(F13)=Sof(F15)=Sof(F18)=Sof(F17)=Sof(F14)=Sof(F16)=FVAR(1)
6.a Aromatic/amide H refined with riding coordinates:
 C1(H1), C8(H8), C24(H24), C6(H6), C2(H2), C12(H12), C11(H11), C37(H37),
 C38(H38), C7(H7), C13(H13), C3(H3), C16(H16), C17(H17), C23(H23), C35(H35),
 C36(H36), C18(H18), C25(H25), C32(H32), C30(H30), C27(H27), C31(H31), C26(H26),
  C22(H22), C21(H21)
6.b Idealised Me refined as rotating group:
 C42(H42A,H42B,H42C), C39(H39A,H39B,H39C)
;
_olex2_submission_special_instructions 'No special instructions were received'
_oxdiff_exptl_absorpt_empirical_details
;
Empirical correction (ABSPACK) includes:
- Absorption correction using spherical harmonics
- Frame scaling
;
_oxdiff_exptl_absorpt_empirical_full_max 1.113
_oxdiff_exptl_absorpt_empirical_full_min 0.872

loop_
_space_group_symop_operation_xyz
'x, y, z'
'-x+1/2, -y, z+1/2'
'-x, y+1/2, -z+1/2'
'x+1/2, -y+1/2, -z'
'-x, -y, -z'
'x-1/2, y, -z-1/2'
'x, -y-1/2, z-1/2'
'-x-1/2, y-1/2, z'

loop_
_atom_site_label
_atom_site_type_symbol
_atom_site_fract_x
_atom_site_fract_y
_atom_site_fract_z
_atom_site_U_iso_or_equiv
_atom_site_adp_type
_atom_site_occupancy
_atom_site_site_symmetry_order
_atom_site_calc_flag
_atom_site_refinement_flags_posn
_atom_site_refinement_flags_adp
_atom_site_refinement_flags_occupancy
_atom_site_disorder_assembly
_atom_site_disorder_group
Cr1 Cr 0.37829(2) 0.22202(2) 0.61793(2) 0.01993(10) Uani 1 1 d . . . . .
P2 P 0.53900(4) 0.50118(4) 0.71898(2) 0.03537(15) Uani 1 1 d . . . . .
P1 P 0.29226(4) 0.50427(4) 0.53682(2) 0.03784(16) Uani 1 1 d . . . . .
P3 P 0.32274(6) 0.35750(7) 0.82956(7) 0.0321(3) Uani 0.826(5) 1 d D . P A 1
F13 F 0.4047(2) 0.36388(17) 0.85730(19) 0.0467(8) Uani 0.826(5) 1 d D . P A 1
O2 O 0.276(3) 0.365(2) 0.8783(17) 0.0517(12) Uani 0.174(5) 1 d D . P A 2
N2 N 0.32556(10) 0.21410(9) 0.55508(6) 0.0216(3) Uani 1 1 d . . . . .
F1 F 0.32823(12) 0.58644(10) 0.54256(7) 0.0623(5) Uani 1 1 d . . . . .
N1 N 0.43151(10) 0.12128(10) 0.60514(6) 0.0218(3) Uani 1 1 d . . . . .
N5 N 0.43764(11) 0.23300(10) 0.67696(6) 0.0247(4) Uani 1 1 d . . . . .
N6 N 0.47448(10) 0.28261(10) 0.59641(6) 0.0237(4) Uani 1 1 d . . . . .
F19 F 0.3248(10) 0.4645(7) 0.7980(5) 0.069(4) Uani 0.174(5) 1 d D . P A 2
N4 N 0.30373(11) 0.17035(10) 0.66516(6) 0.0244(4) Uani 1 1 d . . . . .
N3 N 0.31779(11) 0.31930(10) 0.63190(7) 0.0267(4) Uani 1 1 d . . . . .
F15 F 0.3193(3) 0.2703(2) 0.8420(2) 0.0603(14) Uani 0.826(5) 1 d D . P A 1
F3 F 0.21166(11) 0.53412(14) 0.55689(8) 0.0742(6) Uani 1 1 d . . . . .
F9 F 0.60107(13) 0.53299(13) 0.75507(8) 0.0735(6) Uani 1 1 d . . . . .
F5 F 0.26225(14) 0.52459(13) 0.48580(7) 0.0745(6) Uani 1 1 d . . . . .
F8 F 0.55418(18) 0.57144(12) 0.68637(7) 0.0864(8) Uani 1 1 d . . . . .
F4 F 0.25535(15) 0.42364(11) 0.53162(9) 0.0795(7) Uani 1 1 d . . . . .
F11 F 0.52481(18) 0.43286(11) 0.75173(8) 0.0841(8) Uani 1 1 d . . . . .
F2 F 0.32189(15) 0.48609(14) 0.58798(8) 0.0802(7) Uani 1 1 d . . . . .
F10 F 0.47493(12) 0.54840(13) 0.74586(9) 0.0768(6) Uani 1 1 d . . . . .
C5 C 0.46759(12) 0.11035(11) 0.56304(7) 0.0220(4) Uani 1 1 d . . . . .
F18 F 0.36744(15) 0.33797(16) 0.78258(10) 0.0589(8) Uani 0.826(5) 1 d D . P A 1
C9 C 0.44237(12) 0.14911(11) 0.52247(7) 0.0225(4) Uani 1 1 d . . . . .
C34 C 0.53088(13) 0.29169(12) 0.62940(8) 0.0256(4) Uani 1 1 d . . . . .
C4 C 0.53169(12) 0.06003(12) 0.55984(8) 0.0251(4) Uani 1 1 d . . . . .
F17 F 0.24131(13) 0.35101(19) 0.80247(10) 0.0638(8) Uani 0.826(5) 1 d D . P A 1
F12 F 0.47704(15) 0.47171(15) 0.68296(9) 0.0930(9) Uani 1 1 d . . . . .
F6 F 0.37306(13) 0.47606(18) 0.51605(11) 0.1015(10) Uani 1 1 d . . . . .
C10 C 0.36486(12) 0.18658(11) 0.51755(7) 0.0221(4) Uani 1 1 d . . . . .
C1 C 0.44943(13) 0.07633(12) 0.64040(8) 0.0255(4) Uani 1 1 d . . . . .
H1 H 0.422076 0.082672 0.668840 0.031 Uiso 1 1 calc R U . . .
C33 C 0.51022(13) 0.26162(12) 0.67546(8) 0.0271(4) Uani 1 1 d . . . . .
C8 C 0.48987(13) 0.14473(12) 0.48349(8) 0.0260(4) Uani 1 1 d . . . . .
H8 H 0.476260 0.173104 0.456866 0.031 Uiso 1 1 calc R U . . .
C20 C 0.23801(13) 0.31583(12) 0.62553(8) 0.0273(5) Uani 1 1 d . . . . .
C24 C 0.23603(13) 0.13604(12) 0.65524(8) 0.0281(5) Uani 1 1 d . . . . .
H24 H 0.222674 0.127148 0.623698 0.034 Uiso 1 1 calc R U . . .
C6 C 0.57634(13) 0.05619(12) 0.51866(8) 0.0282(5) Uani 1 1 d . . . . .
H6 H 0.619527 0.023133 0.516672 0.034 Uiso 1 1 calc R U . . .
C14 C 0.25372(12) 0.24528(12) 0.54899(8) 0.0251(4) Uani 1 1 d . . . . .
C2 C 0.50618(14) 0.02034(12) 0.63800(8) 0.0287(5) Uani 1 1 d . . . . .
H2 H 0.514447 -0.012686 0.663273 0.034 Uiso 1 1 calc R U . . .
C15 C 0.20686(13) 0.27197(12) 0.58907(8) 0.0272(5) Uani 1 1 d . . . . .
C12 C 0.26255(14) 0.22830(13) 0.46677(8) 0.0302(5) Uani 1 1 d . . . . .
H12 H 0.242131 0.235058 0.436385 0.036 Uiso 1 1 calc R U . . .
C11 C 0.33259(13) 0.19191(13) 0.47333(8) 0.0274(4) Uani 1 1 d . . . . .
H11 H 0.358907 0.170392 0.447577 0.033 Uiso 1 1 calc R U . . .
C28 C 0.32495(14) 0.17991(12) 0.71043(8) 0.0281(5) Uani 1 1 d . . . . .
C29 C 0.40475(15) 0.20982(13) 0.71691(8) 0.0286(5) Uani 1 1 d . . . . .
C37 C 0.55241(14) 0.35348(13) 0.54368(9) 0.0315(5) Uani 1 1 d . . . . .
H37 H 0.558854 0.374767 0.513730 0.038 Uiso 1 1 calc R U . . .
F7 F 0.60395(16) 0.45757(17) 0.69233(10) 0.1035(10) Uani 1 1 d . . . . .
C38 C 0.48534(13) 0.31420(12) 0.55447(8) 0.0276(4) Uani 1 1 d . . . . .
H38 H 0.445652 0.309320 0.531589 0.033 Uiso 1 1 calc R U . . .
N44 N 0.54429(16) 0.67961(15) 0.56267(10) 0.0541(6) Uani 1 1 d . . . . .
C7 C 0.55726(13) 0.10009(13) 0.48174(8) 0.0286(5) Uani 1 1 d . . . . .
H7 H 0.589487 0.100507 0.454873 0.034 Uiso 1 1 calc R U . . .
C13 C 0.22249(13) 0.25478(14) 0.50491(8) 0.0298(5) Uani 1 1 d . . . . .
H13 H 0.173787 0.279392 0.501025 0.036 Uiso 1 1 calc R U . . .
C3 C 0.54916(13) 0.01466(13) 0.59833(8) 0.0289(5) Uani 1 1 d . . . . .
H3 H 0.591006 -0.019965 0.596622 0.035 Uiso 1 1 calc R U . . .
C16 C 0.12683(13) 0.25998(14) 0.58827(9) 0.0309(5) Uani 1 1 d . . . . .
H16 H 0.105307 0.228458 0.565094 0.037 Uiso 1 1 calc R U . . .
C17 C 0.07663(14) 0.29331(15) 0.62092(9) 0.0353(6) Uani 1 1 d . . . . .
H17 H 0.022467 0.281623 0.620816 0.042 Uiso 1 1 calc R U . . .
C23 C 0.34624(15) 0.36872(13) 0.66194(9) 0.0359(5) Uani 1 1 d . . . . .
H23 H 0.401399 0.374048 0.663923 0.043 Uiso 1 1 calc R U . . .
C35 C 0.59908(14) 0.33035(13) 0.62051(9) 0.0308(5) Uani 1 1 d . . . . .
H35 H 0.637910 0.335544 0.643877 0.037 Uiso 1 1 calc R U . . .
C36 C 0.60987(14) 0.36140(13) 0.57695(9) 0.0322(5) Uani 1 1 d . . . . .
H36 H 0.656469 0.387926 0.570044 0.039 Uiso 1 1 calc R U . . .
C19 C 0.18722(15) 0.35513(13) 0.65592(9) 0.0343(5) Uani 1 1 d . . . . .
C18 C 0.10540(15) 0.34212(14) 0.65258(9) 0.0364(6) Uani 1 1 d . . . . .
H18 H 0.070580 0.367801 0.672657 0.044 Uiso 1 1 calc R U . . .
C25 C 0.18512(15) 0.11324(15) 0.68997(9) 0.0365(5) Uani 1 1 d . . . . .
H25 H 0.137657 0.088683 0.682332 0.044 Uiso 1 1 calc R U . . .
C32 C 0.55559(16) 0.26421(14) 0.71527(9) 0.0359(5) Uani 1 1 d . . . . .
H32 H 0.607392 0.283228 0.714447 0.043 Uiso 1 1 calc R U . . .
C30 C 0.44703(17) 0.21233(14) 0.75790(8) 0.0367(6) Uani 1 1 d . . . . .
H30 H 0.424378 0.196677 0.786393 0.044 Uiso 1 1 calc R U . . .
C27 C 0.27533(16) 0.15982(15) 0.74638(9) 0.0379(6) Uani 1 1 d . . . . .
H27 H 0.289764 0.168587 0.777763 0.046 Uiso 1 1 calc R U . . .
C40 C 0.70540(18) 0.12326(17) 0.62905(12) 0.0482(7) Uani 1 1 d . . . . .
C31 C 0.52340(17) 0.23834(15) 0.75623(9) 0.0406(6) Uani 1 1 d . . . . .
H31 H 0.554083 0.238355 0.783730 0.049 Uiso 1 1 calc R U . . .
C26 C 0.20437(16) 0.12675(16) 0.73582(10) 0.0422(6) Uani 1 1 d . . . . .
H26 H 0.169158 0.113448 0.759939 0.051 Uiso 1 1 calc R U . . .
C43 C 0.53534(15) 0.61850(16) 0.56993(9) 0.0388(6) Uani 1 1 d . . . . .
C22 C 0.30004(18) 0.41313(16) 0.69065(11) 0.0469(7) Uani 1 1 d . . . . .
H22 H 0.323057 0.448467 0.711002 0.056 Uiso 1 1 calc R U . . .
C21 C 0.22049(17) 0.40434(15) 0.68868(11) 0.0449(7) Uani 1 1 d . . . . .
H21 H 0.187743 0.431312 0.709329 0.054 Uiso 1 1 calc R U . . .
N41 N 0.65260(19) 0.15671(17) 0.63905(15) 0.0755(10) Uani 1 1 d . . . . .
C42 C 0.5234(2) 0.53996(17) 0.57792(12) 0.0548(8) Uani 1 1 d . . . . .
H42A H 0.535255 0.512332 0.549439 0.082 Uiso 1 1 calc R U . . .
H42B H 0.468889 0.531173 0.586806 0.082 Uiso 1 1 calc R U . . .
H42C H 0.558040 0.523145 0.602917 0.082 Uiso 1 1 calc R U . . .
C39 C 0.7731(2) 0.0791(3) 0.61748(16) 0.0737(11) Uani 1 1 d . . . . .
H39A H 0.771610 0.066185 0.584435 0.111 Uiso 1 1 calc R U . . .
H39B H 0.773127 0.033554 0.636130 0.111 Uiso 1 1 calc R U . . .
H39C H 0.820680 0.107681 0.624024 0.111 Uiso 1 1 calc R U . . .
S1 S 0.3303(2) 0.3434(3) 0.8502(3) 0.0277(12) Uani 0.174(5) 1 d D . P A 2
C41 C 0.3127(6) 0.3931(7) 0.7945(4) 0.037(3) Uani 0.174(5) 1 d D . P A 2
F20 F 0.3592(6) 0.3696(7) 0.7606(4) 0.051(3) Uani 0.174(5) 1 d D . P A 2
F21 F 0.2403(6) 0.3863(11) 0.7810(4) 0.079(4) Uani 0.174(5) 1 d D . P A 2
O3 O 0.2957(17) 0.2794(15) 0.8447(17) 0.056(6) Uani 0.174(5) 1 d D . P A 2
O1 O 0.4062(14) 0.3452(14) 0.8535(13) 0.0467(8) Uani 0.174(5) 1 d D . P A 2
F14 F 0.2787(4) 0.3815(3) 0.8769(3) 0.0517(12) Uani 0.826(5) 1 d D . P A 1
F16 F 0.32762(16) 0.44346(15) 0.81638(11) 0.0519(7) Uani 0.826(5) 1 d D . P A 1

loop_
_atom_site_aniso_label
_atom_site_aniso_U_11
_atom_site_aniso_U_22
_atom_site_aniso_U_33
_atom_site_aniso_U_23
_atom_site_aniso_U_13
_atom_site_aniso_U_12
Cr1 0.01920(17) 0.01888(17) 0.02171(18) -0.00130(12) 0.00189(12) -0.00078(12)
P2 0.0335(3) 0.0379(3) 0.0348(3) -0.0009(3) -0.0042(2) -0.0028(3)
P1 0.0367(3) 0.0381(4) 0.0388(3) -0.0014(3) 0.0004(3) -0.0080(3)
P3 0.0270(4) 0.0357(5) 0.0337(8) -0.0043(5) 0.0024(4) -0.0063(3)
F13 0.0320(8) 0.043(2) 0.0656(16) -0.0042(17) -0.0115(9) -0.0049(13)
O2 0.0444(12) 0.078(3) 0.0333(10) 0.003(2) 0.0083(7) 0.006(2)
N2 0.0196(8) 0.0203(8) 0.0249(9) 0.0010(7) 0.0016(7) -0.0011(6)
F1 0.0740(13) 0.0451(10) 0.0679(12) -0.0004(9) -0.0029(10) -0.0240(9)
N1 0.0219(8) 0.0207(8) 0.0229(8) -0.0008(7) 0.0006(7) -0.0004(7)
N5 0.0274(9) 0.0226(9) 0.0240(9) -0.0034(7) 0.0007(7) -0.0017(7)
N6 0.0222(9) 0.0213(8) 0.0277(9) -0.0025(7) 0.0015(7) -0.0018(7)
F19 0.104(9) 0.047(6) 0.055(8) 0.024(5) 0.018(7) 0.035(6)
N4 0.0260(9) 0.0216(8) 0.0256(9) -0.0002(7) 0.0049(7) 0.0002(7)
N3 0.0269(9) 0.0205(9) 0.0328(10) -0.0014(7) 0.0067(8) -0.0002(7)
F15 0.087(4) 0.0399(17) 0.0541(19) 0.0040(13) -0.004(2) -0.020(2)
F3 0.0450(10) 0.0922(16) 0.0853(15) -0.0215(13) 0.0099(10) 0.0036(10)
F9 0.0668(12) 0.0787(14) 0.0750(14) -0.0336(12) -0.0313(11) 0.0085(11)
F5 0.0887(15) 0.0898(16) 0.0448(10) 0.0112(10) -0.0166(10) -0.0316(13)
F8 0.160(2) 0.0568(12) 0.0421(10) -0.0017(9) 0.0121(13) -0.0457(14)
F4 0.0894(16) 0.0430(11) 0.1061(17) 0.0012(11) -0.0180(14) -0.0245(11)
F11 0.148(2) 0.0435(10) 0.0613(12) 0.0164(10) -0.0080(14) -0.0024(13)
F2 0.0978(17) 0.0821(15) 0.0608(13) 0.0215(11) -0.0286(12) -0.0136(13)
F10 0.0555(12) 0.0842(15) 0.0908(15) 0.0169(13) 0.0207(11) 0.0276(11)
C5 0.0197(9) 0.0197(9) 0.0266(10) -0.0020(8) 0.0009(8) -0.0029(8)
F18 0.0683(15) 0.0585(16) 0.0498(16) -0.0091(13) 0.0222(12) 0.0107(12)
C9 0.0219(10) 0.0192(9) 0.0265(10) -0.0016(8) 0.0012(8) -0.0016(8)
C34 0.0238(10) 0.0223(10) 0.0308(11) -0.0049(9) 0.0006(9) -0.0001(8)
C4 0.0220(10) 0.0220(10) 0.0311(11) -0.0019(8) 0.0005(8) -0.0007(8)
F17 0.0413(12) 0.107(2) 0.0430(14) 0.0056(14) -0.0099(10) -0.0208(13)
F12 0.1005(18) 0.0932(17) 0.0854(16) 0.0212(13) -0.0550(14) -0.0539(15)
F6 0.0487(12) 0.129(2) 0.127(2) -0.0685(19) 0.0055(13) 0.0056(13)
C10 0.0215(9) 0.0203(10) 0.0246(10) 0.0007(8) 0.0011(8) -0.0027(8)
C1 0.0266(10) 0.0239(10) 0.0259(10) -0.0006(8) 0.0011(8) -0.0005(8)
C33 0.0274(11) 0.0247(10) 0.0290(11) -0.0051(9) -0.0008(9) -0.0016(9)
C8 0.0256(10) 0.0261(11) 0.0263(10) 0.0004(8) 0.0027(8) -0.0016(8)
C20 0.0263(11) 0.0222(10) 0.0335(11) 0.0047(9) 0.0081(9) 0.0030(8)
C24 0.0271(11) 0.0234(10) 0.0338(11) 0.0012(9) 0.0025(9) -0.0013(9)
C6 0.0240(10) 0.0250(10) 0.0355(12) -0.0031(9) 0.0033(9) 0.0028(8)
C14 0.0209(10) 0.0232(10) 0.0312(11) 0.0017(8) 0.0015(8) -0.0003(8)
C2 0.0314(11) 0.0239(10) 0.0309(11) 0.0036(9) -0.0019(9) 0.0017(9)
C15 0.0240(10) 0.0261(11) 0.0314(11) 0.0063(9) 0.0032(9) 0.0055(8)
C12 0.0270(11) 0.0345(12) 0.0291(11) 0.0017(9) -0.0046(9) -0.0018(9)
C11 0.0259(10) 0.0306(11) 0.0257(10) -0.0013(9) 0.0014(8) -0.0018(9)
C28 0.0345(12) 0.0242(10) 0.0257(10) -0.0021(8) 0.0054(9) -0.0007(9)
C29 0.0368(12) 0.0245(10) 0.0245(10) -0.0046(8) 0.0033(9) -0.0018(9)
C37 0.0308(12) 0.0285(11) 0.0351(12) 0.0033(9) 0.0050(9) -0.0044(9)
F7 0.0861(17) 0.111(2) 0.114(2) -0.0658(18) 0.0239(15) 0.0152(15)
C38 0.0286(11) 0.0252(11) 0.0289(11) 0.0008(8) 0.0017(9) -0.0034(9)
N44 0.0494(15) 0.0438(15) 0.0690(18) 0.0061(13) -0.0034(13) 0.0051(12)
C7 0.0256(10) 0.0278(11) 0.0323(11) -0.0027(9) 0.0084(9) -0.0006(9)
C13 0.0223(10) 0.0332(12) 0.0340(12) 0.0042(9) -0.0021(9) 0.0027(9)
C3 0.0260(11) 0.0243(10) 0.0365(12) 0.0001(9) -0.0004(9) 0.0043(9)
C16 0.0241(11) 0.0352(12) 0.0335(12) 0.0088(10) 0.0016(9) 0.0049(9)
C17 0.0234(11) 0.0435(14) 0.0392(13) 0.0136(11) 0.0058(9) 0.0093(10)
C23 0.0353(13) 0.0253(11) 0.0471(14) -0.0086(10) 0.0083(11) -0.0051(10)
C35 0.0236(11) 0.0297(12) 0.0391(13) -0.0056(9) -0.0008(9) -0.0014(9)
C36 0.0244(11) 0.0267(11) 0.0455(14) -0.0020(10) 0.0061(10) -0.0047(9)
C19 0.0349(12) 0.0273(11) 0.0406(13) 0.0033(10) 0.0132(10) 0.0058(10)
C18 0.0333(12) 0.0360(13) 0.0400(13) 0.0085(11) 0.0148(10) 0.0128(10)
C25 0.0297(12) 0.0360(13) 0.0439(14) 0.0034(11) 0.0077(10) -0.0057(10)
C32 0.0370(13) 0.0370(13) 0.0337(12) -0.0058(10) -0.0073(10) -0.0068(11)
C30 0.0510(15) 0.0345(12) 0.0245(11) -0.0038(9) -0.0005(10) -0.0067(11)
C27 0.0439(14) 0.0412(14) 0.0287(12) -0.0006(10) 0.0099(10) -0.0033(11)
C40 0.0421(16) 0.0425(16) 0.0599(18) -0.0042(14) -0.0015(13) -0.0083(13)
C31 0.0502(15) 0.0425(14) 0.0292(12) -0.0052(11) -0.0122(11) -0.0061(12)
C26 0.0411(14) 0.0475(15) 0.0381(14) 0.0047(12) 0.0162(11) -0.0049(12)
C43 0.0341(13) 0.0436(15) 0.0386(13) 0.0021(11) -0.0048(10) 0.0045(11)
C22 0.0484(16) 0.0323(13) 0.0599(18) -0.0186(12) 0.0127(14) -0.0055(12)
C21 0.0458(15) 0.0322(13) 0.0567(17) -0.0120(12) 0.0197(13) 0.0032(11)
N41 0.0582(19) 0.0482(17) 0.120(3) -0.0165(18) 0.0044(19) 0.0031(15)
C42 0.070(2) 0.0427(16) 0.0519(17) 0.0055(14) -0.0193(15) -0.0068(15)
C39 0.0455(19) 0.086(3) 0.090(3) -0.004(2) 0.0116(18) 0.0082(19)
S1 0.0276(17) 0.036(2) 0.019(3) 0.0045(17) -0.0028(15) -0.0044(13)
C41 0.036(6) 0.055(7) 0.020(6) 0.017(5) 0.003(4) 0.020(5)
F20 0.061(6) 0.069(7) 0.024(5) 0.014(5) 0.016(4) 0.024(5)
F21 0.037(5) 0.165(13) 0.035(6) 0.028(8) -0.008(4) 0.019(6)
O3 0.046(11) 0.038(8) 0.084(13) 0.009(6) 0.010(10) -0.014(8)
O1 0.0320(8) 0.043(2) 0.0656(16) -0.0042(17) -0.0115(9) -0.0049(13)
F14 0.0444(12) 0.078(3) 0.0333(10) 0.003(2) 0.0083(7) 0.006(2)
F16 0.0580(14) 0.0371(14) 0.0605(18) 0.0036(12) 0.0037(13) 0.0080(11)

loop_
_atom_type_symbol
_atom_type_description
_atom_type_scat_dispersion_real
_atom_type_scat_dispersion_imag
_atom_type_scat_source
C C 0.0181 0.0091 'International Tables Vol C Tables 4.2.6.8 and 6.1.1.4'
H H 0.0000 0.0000 'International Tables Vol C Tables 4.2.6.8 and 6.1.1.4'
Cr Cr -0.1635 2.4439 'International Tables Vol C Tables 4.2.6.8 and 6.1.1.4'
F F 0.0727 0.0534 'International Tables Vol C Tables 4.2.6.8 and 6.1.1.4'
N N 0.0311 0.0180 'International Tables Vol C Tables 4.2.6.8 and 6.1.1.4'
O O 0.0492 0.0322 'International Tables Vol C Tables 4.2.6.8 and 6.1.1.4'
P P 0.2955 0.4335 'International Tables Vol C Tables 4.2.6.8 and 6.1.1.4'
S S 0.3331 0.5567 'International Tables Vol C Tables 4.2.6.8 and 6.1.1.4'

loop_
_exptl_crystal_face_index_h
_exptl_crystal_face_index_k
_exptl_crystal_face_index_l
_exptl_crystal_face_perp_dist
-1 1 0 0.1240
1 0 -3 0.0897
-1 2 2 0.1066
1 1 3 0.1595
-1 2 0 0.1140
0 0 1 0.1137
0 0 -1 0.0752
-1 -1 2 0.1148
1 1 0 0.1770
1 -1 0 0.1189
-2 -2 1 0.1138

loop_
_geom_angle_atom_site_label_1
_geom_angle_atom_site_label_2
_geom_angle_atom_site_label_3
_geom_angle
_geom_angle_site_symmetry_1
_geom_angle_site_symmetry_3
_geom_angle_publ_flag
N2 Cr1 N1 88.57(7) . . ?
N2 Cr1 N6 97.09(7) . . ?
N2 Cr1 N4 106.21(7) . . ?
N2 Cr1 N3 90.60(7) . . ?
N1 Cr1 N6 93.35(7) . . ?
N1 Cr1 N4 89.70(7) . . ?
N1 Cr1 N3 176.04(7) . . ?
N5 Cr1 N2 175.35(7) . . ?
N5 Cr1 N1 90.84(7) . . ?
N5 Cr1 N6 78.33(7) . . ?
N5 Cr1 N4 78.41(8) . . ?
N5 Cr1 N3 90.29(8) . . ?
N6 Cr1 N4 156.58(7) . . ?
N6 Cr1 N3 90.59(7) . . ?
N3 Cr1 N4 86.81(7) . . ?
F9 P2 F8 89.48(13) . . ?
F11 P2 F9 89.57(14) . . ?
F11 P2 F8 179.01(13) . . ?
F11 P2 F10 91.11(13) . . ?
F11 P2 F12 91.61(13) . . ?
F10 P2 F9 87.12(13) . . ?
F10 P2 F8 88.59(13) . . ?
F12 P2 F9 178.60(14) . . ?
F12 P2 F8 89.34(13) . . ?
F12 P2 F10 92.10(16) . . ?
F7 P2 F9 91.55(14) . . ?
F7 P2 F8 89.59(17) . . ?
F7 P2 F11 90.68(17) . . ?
F7 P2 F10 177.76(16) . . ?
F7 P2 F12 89.19(16) . . ?
F3 P1 F1 89.08(12) . . ?
F3 P1 F5 88.77(14) . . ?
F3 P1 F4 89.89(14) . . ?
F3 P1 F2 90.52(14) . . ?
F3 P1 F6 178.70(18) . . ?
F5 P1 F1 90.40(11) . . ?
F4 P1 F1 178.96(14) . . ?
F4 P1 F5 89.69(13) . . ?
F4 P1 F2 91.50(13) . . ?
F4 P1 F6 91.07(15) . . ?
F2 P1 F1 88.40(12) . . ?
F2 P1 F5 178.61(14) . . ?
F6 P1 F1 89.97(14) . . ?
F6 P1 F5 90.36(16) . . ?
F6 P1 F2 90.33(16) . . ?
F15 P3 F13 89.4(3) . . ?
F15 P3 F14 93.1(3) . . ?
F18 P3 F13 91.1(2) . . ?
F18 P3 F15 89.6(2) . . ?
F18 P3 F17 89.3(2) . . ?
F18 P3 F14 177.2(2) . . ?
F18 P3 F16 89.2(2) . . ?
F17 P3 F13 179.6(3) . . ?
F17 P3 F15 90.4(2) . . ?
F17 P3 F14 91.5(3) . . ?
F14 P3 F13 88.2(4) . . ?
F16 P3 F13 90.19(18) . . ?
F16 P3 F15 178.7(2) . . ?
F16 P3 F17 90.0(2) . . ?
F16 P3 F14 88.1(2) . . ?
C10 N2 Cr1 120.87(14) . . ?
C14 N2 Cr1 119.17(15) . . ?
C14 N2 C10 119.43(18) . . ?
C5 N1 Cr1 118.80(14) . . ?
C1 N1 Cr1 119.90(14) . . ?
C1 N1 C5 118.79(18) . . ?
C33 N5 Cr1 118.80(15) . . ?
C33 N5 C29 122.1(2) . . ?
C29 N5 Cr1 119.07(15) . . ?
C34 N6 Cr1 114.65(15) . . ?
C38 N6 Cr1 126.89(15) . . ?
C38 N6 C34 118.44(19) . . ?
C24 N4 Cr1 126.45(15) . . ?
C24 N4 C28 119.39(19) . . ?
C28 N4 Cr1 113.87(15) . . ?
C20 N3 Cr1 115.49(14) . . ?
C23 N3 Cr1 120.47(17) . . ?
C23 N3 C20 118.6(2) . . ?
N1 C5 C9 121.09(18) . . ?
N1 C5 C4 119.57(19) . . ?
C4 C5 C9 119.34(19) . . ?
C5 C9 C10 124.50(19) . . ?
C8 C9 C5 117.22(19) . . ?
C8 C9 C10 117.92(19) . . ?
N6 C34 C33 114.38(19) . . ?
N6 C34 C35 121.9(2) . . ?
C35 C34 C33 123.6(2) . . ?
C6 C4 C5 120.1(2) . . ?
C3 C4 C5 118.7(2) . . ?
C3 C4 C6 121.2(2) . . ?
N2 C10 C9 121.68(18) . . ?
N2 C10 C11 120.27(19) . . ?
C11 C10 C9 118.05(19) . . ?
N1 C1 H1 118.1 . . ?
N1 C1 C2 123.9(2) . . ?
C2 C1 H1 118.1 . . ?
N5 C33 C34 112.97(19) . . ?
N5 C33 C32 120.2(2) . . ?
C32 C33 C34 126.7(2) . . ?
C9 C8 H8 118.6 . . ?
C9 C8 C7 122.8(2) . . ?
C7 C8 H8 118.6 . . ?
N3 C20 C15 119.7(2) . . ?
N3 C20 C19 120.1(2) . . ?
C15 C20 C19 120.2(2) . . ?
N4 C24 H24 119.2 . . ?
N4 C24 C25 121.6(2) . . ?
C25 C24 H24 119.2 . . ?
C4 C6 H6 120.1 . . ?
C7 C6 C4 119.8(2) . . ?
C7 C6 H6 120.1 . . ?
N2 C14 C15 121.3(2) . . ?
N2 C14 C13 121.0(2) . . ?
C13 C14 C15 117.61(19) . . ?
C1 C2 H2 121.0 . . ?
C3 C2 C1 118.0(2) . . ?
C3 C2 H2 121.0 . . ?
C20 C15 C14 123.6(2) . . ?
C16 C15 C20 118.0(2) . . ?
C16 C15 C14 118.0(2) . . ?
C11 C12 H12 120.4 . . ?
C11 C12 C13 119.1(2) . . ?
C13 C12 H12 120.4 . . ?
C10 C11 H11 119.9 . . ?
C12 C11 C10 120.2(2) . . ?
C12 C11 H11 119.9 . . ?
N4 C28 C29 114.33(19) . . ?
N4 C28 C27 121.2(2) . . ?
C27 C28 C29 124.4(2) . . ?
N5 C29 C28 113.0(2) . . ?
N5 C29 C30 120.0(2) . . ?
C30 C29 C28 127.0(2) . . ?
C38 C37 H37 120.4 . . ?
C36 C37 H37 120.4 . . ?
C36 C37 C38 119.2(2) . . ?
N6 C38 C37 122.1(2) . . ?
N6 C38 H38 119.0 . . ?
C37 C38 H38 119.0 . . ?
C8 C7 H7 120.0 . . ?
C6 C7 C8 119.9(2) . . ?
C6 C7 H7 120.0 . . ?
C14 C13 H13 120.2 . . ?
C12 C13 C14 119.6(2) . . ?
C12 C13 H13 120.2 . . ?
C4 C3 H3 119.9 . . ?
C2 C3 C4 120.1(2) . . ?
C2 C3 H3 119.9 . . ?
C15 C16 H16 119.2 . . ?
C15 C16 C17 121.7(2) . . ?
C17 C16 H16 119.2 . . ?
C16 C17 H17 119.9 . . ?
C18 C17 C16 120.2(2) . . ?
C18 C17 H17 119.9 . . ?
N3 C23 H23 118.0 . . ?
N3 C23 C22 124.1(2) . . ?
C22 C23 H23 118.0 . . ?
C34 C35 H35 120.6 . . ?
C34 C35 C36 118.9(2) . . ?
C36 C35 H35 120.6 . . ?
C37 C36 C35 119.5(2) . . ?
C37 C36 H36 120.3 . . ?
C35 C36 H36 120.3 . . ?
C20 C19 C18 118.6(2) . . ?
C21 C19 C20 118.4(2) . . ?
C21 C19 C18 123.0(2) . . ?
C17 C18 C19 120.6(2) . . ?
C17 C18 H18 119.7 . . ?
C19 C18 H18 119.7 . . ?
C24 C25 H25 120.4 . . ?
C26 C25 C24 119.1(2) . . ?
C26 C25 H25 120.4 . . ?
C33 C32 H32 120.9 . . ?
C31 C32 C33 118.1(2) . . ?
C31 C32 H32 120.9 . . ?
C29 C30 H30 120.9 . . ?
C29 C30 C31 118.2(2) . . ?
C31 C30 H30 120.9 . . ?
C28 C27 H27 120.5 . . ?
C26 C27 C28 119.0(2) . . ?
C26 C27 H27 120.5 . . ?
N41 C40 C39 178.3(4) . . ?
C32 C31 C30 121.2(2) . . ?
C32 C31 H31 119.4 . . ?
C30 C31 H31 119.4 . . ?
C25 C26 C27 119.6(2) . . ?
C25 C26 H26 120.2 . . ?
C27 C26 H26 120.2 . . ?
N44 C43 C42 178.5(3) . . ?
C23 C22 H22 120.9 . . ?
C21 C22 C23 118.1(3) . . ?
C21 C22 H22 120.9 . . ?
C19 C21 H21 120.0 . . ?
C22 C21 C19 120.0(2) . . ?
C22 C21 H21 120.0 . . ?
C43 C42 H42A 109.5 . . ?
C43 C42 H42B 109.5 . . ?
C43 C42 H42C 109.5 . . ?
H42A C42 H42B 109.5 . . ?
H42A C42 H42C 109.5 . . ?
H42B C42 H42C 109.5 . . ?
C40 C39 H39A 109.5 . . ?
C40 C39 H39B 109.5 . . ?
C40 C39 H39C 109.5 . . ?
H39A C39 H39B 109.5 . . ?
H39A C39 H39C 109.5 . . ?
H39B C39 H39C 109.5 . . ?
O2 S1 C41 106(2) . . ?
O2 S1 O3 91(3) . . ?
O2 S1 O1 132(3) . . ?
O3 S1 C41 104(2) . . ?
O1 S1 C41 102.3(18) . . ?
O1 S1 O3 118.9(18) . . ?
F19 C41 S1 112.3(10) . . ?
F19 C41 F20 106.0(12) . . ?
F20 C41 S1 112.5(9) . . ?
F21 C41 F19 105.4(14) . . ?
F21 C41 S1 111.4(10) . . ?
F21 C41 F20 108.8(12) . . ?

loop_
_geom_bond_atom_site_label_1
_geom_bond_atom_site_label_2
_geom_bond_distance
_geom_bond_site_symmetry_2
_geom_bond_publ_flag
Cr1 N2 2.0272(18) . ?
Cr1 N1 2.0611(18) . ?
Cr1 N5 1.9894(19) . ?
Cr1 N6 2.0685(18) . ?
Cr1 N4 2.0832(18) . ?
Cr1 N3 2.0725(19) . ?
P2 F9 1.5919(19) . ?
P2 F8 1.596(2) . ?
P2 F11 1.568(2) . ?
P2 F10 1.588(2) . ?
P2 F12 1.575(2) . ?
P2 F7 1.562(2) . ?
P1 F1 1.6095(18) . ?
P1 F3 1.588(2) . ?
P1 F5 1.599(2) . ?
P1 F4 1.589(2) . ?
P1 F2 1.592(2) . ?
P1 F6 1.589(2) . ?
P3 F13 1.617(4) . ?
P3 F15 1.610(5) . ?
P3 F18 1.593(3) . ?
P3 F17 1.600(3) . ?
P3 F14 1.617(5) . ?
P3 F16 1.594(4) . ?
O2 S1 1.30(3) . ?
N2 C10 1.366(3) . ?
N2 C14 1.362(3) . ?
N1 C5 1.374(3) . ?
N1 C1 1.334(3) . ?
N5 C33 1.345(3) . ?
N5 C29 1.347(3) . ?
N6 C34 1.364(3) . ?
N6 C38 1.348(3) . ?
F19 C41 1.305(14) . ?
N4 C24 1.343(3) . ?
N4 C28 1.364(3) . ?
N3 C20 1.378(3) . ?
N3 C23 1.332(3) . ?
C5 C9 1.427(3) . ?
C5 C4 1.425(3) . ?
C9 C10 1.494(3) . ?
C9 C8 1.388(3) . ?
C34 C33 1.475(3) . ?
C34 C35 1.382(3) . ?
C4 C6 1.412(3) . ?
C4 C3 1.408(3) . ?
C10 C11 1.391(3) . ?
C1 H1 0.9500 . ?
C1 C2 1.400(3) . ?
C33 C32 1.385(3) . ?
C8 H8 0.9500 . ?
C8 C7 1.406(3) . ?
C20 C15 1.417(3) . ?
C20 C19 1.421(3) . ?
C24 H24 0.9500 . ?
C24 C25 1.388(3) . ?
C6 H6 0.9500 . ?
C6 C7 1.364(3) . ?
C14 C15 1.485(3) . ?
C14 C13 1.388(3) . ?
C2 H2 0.9500 . ?
C2 C3 1.362(3) . ?
C15 C16 1.386(3) . ?
C12 H12 0.9500 . ?
C12 C11 1.378(3) . ?
C12 C13 1.379(3) . ?
C11 H11 0.9500 . ?
C28 C29 1.479(3) . ?
C28 C27 1.386(3) . ?
C29 C30 1.385(3) . ?
C37 H37 0.9500 . ?
C37 C38 1.383(3) . ?
C37 C36 1.380(4) . ?
C38 H38 0.9500 . ?
N44 C43 1.130(4) . ?
C7 H7 0.9500 . ?
C13 H13 0.9500 . ?
C3 H3 0.9500 . ?
C16 H16 0.9500 . ?
C16 C17 1.407(3) . ?
C17 H17 0.9500 . ?
C17 C18 1.358(4) . ?
C23 H23 0.9500 . ?
C23 C22 1.395(4) . ?
C35 H35 0.9500 . ?
C35 C36 1.385(4) . ?
C36 H36 0.9500 . ?
C19 C18 1.422(4) . ?
C19 C21 1.413(4) . ?
C18 H18 0.9500 . ?
C25 H25 0.9500 . ?
C25 C26 1.382(4) . ?
C32 H32 0.9500 . ?
C32 C31 1.382(4) . ?
C30 H30 0.9500 . ?
C30 C31 1.388(4) . ?
C27 H27 0.9500 . ?
C27 C26 1.385(4) . ?
C40 N41 1.123(4) . ?
C40 C39 1.444(5) . ?
C31 H31 0.9500 . ?
C26 H26 0.9500 . ?
C43 C42 1.446(4) . ?
C22 H22 0.9500 . ?
C22 C21 1.371(4) . ?
C21 H21 0.9500 . ?
C42 H42A 0.9800 . ?
C42 H42B 0.9800 . ?
C42 H42C 0.9800 . ?
C39 H39A 0.9800 . ?
C39 H39B 0.9800 . ?
C39 H39C 0.9800 . ?
S1 C41 1.862(17) . ?
S1 O3 1.30(2) . ?
S1 O1 1.30(2) . ?
C41 F20 1.327(12) . ?
C41 F21 1.304(13) . ?

loop_
_geom_torsion_atom_site_label_1
_geom_torsion_atom_site_label_2
_geom_torsion_atom_site_label_3
_geom_torsion_atom_site_label_4
_geom_torsion
_geom_torsion_site_symmetry_1
_geom_torsion_site_symmetry_2
_geom_torsion_site_symmetry_3
_geom_torsion_site_symmetry_4
_geom_torsion_publ_flag
Cr1 N2 C10 C9 10.9(3) . . . . ?
Cr1 N2 C10 C11 -170.10(16) . . . . ?
Cr1 N2 C14 C15 -11.9(3) . . . . ?
Cr1 N2 C14 C13 166.65(17) . . . . ?
Cr1 N1 C5 C9 -27.5(2) . . . . ?
Cr1 N1 C5 C4 151.89(16) . . . . ?
Cr1 N1 C1 C2 -158.44(18) . . . . ?
Cr1 N5 C33 C34 8.8(2) . . . . ?
Cr1 N5 C33 C32 -174.53(18) . . . . ?
Cr1 N5 C29 C28 -1.4(3) . . . . ?
Cr1 N5 C29 C30 175.66(18) . . . . ?
Cr1 N6 C34 C33 -4.5(2) . . . . ?
Cr1 N6 C34 C35 179.55(17) . . . . ?
Cr1 N6 C38 C37 -179.76(17) . . . . ?
Cr1 N4 C24 C25 -170.13(18) . . . . ?
Cr1 N4 C28 C29 -13.1(2) . . . . ?
Cr1 N4 C28 C27 169.35(19) . . . . ?
Cr1 N3 C20 C15 -35.3(3) . . . . ?
Cr1 N3 C20 C19 143.63(18) . . . . ?
Cr1 N3 C23 C22 -146.8(2) . . . . ?
O2 S1 C41 F19 68(3) . . . . ?
O2 S1 C41 F20 -173(3) . . . . ?
O2 S1 C41 F21 -50(3) . . . . ?
N2 C10 C11 C12 3.3(3) . . . . ?
N2 C14 C15 C20 46.2(3) . . . . ?
N2 C14 C15 C16 -140.9(2) . . . . ?
N2 C14 C13 C12 3.9(3) . . . . ?
N1 C5 C9 C10 -17.9(3) . . . . ?
N1 C5 C9 C8 169.22(19) . . . . ?
N1 C5 C4 C6 -170.88(19) . . . . ?
N1 C5 C4 C3 9.2(3) . . . . ?
N1 C1 C2 C3 4.5(3) . . . . ?
N5 C33 C32 C31 -1.5(4) . . . . ?
N5 C29 C30 C31 -0.7(4) . . . . ?
N6 C34 C33 N5 -2.4(3) . . . . ?
N6 C34 C33 C32 -178.9(2) . . . . ?
N6 C34 C35 C36 0.7(3) . . . . ?
N4 C24 C25 C26 0.5(4) . . . . ?
N4 C28 C29 N5 9.7(3) . . . . ?
N4 C28 C29 C30 -167.1(2) . . . . ?
N4 C28 C27 C26 2.6(4) . . . . ?
N3 C20 C15 C14 -17.4(3) . . . . ?
N3 C20 C15 C16 169.7(2) . . . . ?
N3 C20 C19 C18 -171.2(2) . . . . ?
N3 C20 C19 C21 7.6(3) . . . . ?
N3 C23 C22 C21 1.5(5) . . . . ?
C5 N1 C1 C2 3.4(3) . . . . ?
C5 C9 C10 N2 28.0(3) . . . . ?
C5 C9 C10 C11 -151.1(2) . . . . ?
C5 C9 C8 C7 4.7(3) . . . . ?
C5 C4 C6 C7 -0.9(3) . . . . ?
C5 C4 C3 C2 -1.3(3) . . . . ?
C9 C5 C4 C6 8.6(3) . . . . ?
C9 C5 C4 C3 -171.4(2) . . . . ?
C9 C10 C11 C12 -177.7(2) . . . . ?
C9 C8 C7 C6 2.9(3) . . . . ?
C34 N6 C38 C37 1.8(3) . . . . ?
C34 C33 C32 C31 174.7(2) . . . . ?
C34 C35 C36 C37 0.4(4) . . . . ?
C4 C5 C9 C10 162.68(19) . . . . ?
C4 C5 C9 C8 -10.2(3) . . . . ?
C4 C6 C7 C8 -4.9(3) . . . . ?
C10 N2 C14 C15 176.42(19) . . . . ?
C10 N2 C14 C13 -5.1(3) . . . . ?
C10 C9 C8 C7 -168.7(2) . . . . ?
C1 N1 C5 C9 170.46(19) . . . . ?
C1 N1 C5 C4 -10.1(3) . . . . ?
C1 C2 C3 C4 -5.3(3) . . . . ?
C33 N5 C29 C28 -179.61(19) . . . . ?
C33 N5 C29 C30 -2.6(3) . . . . ?
C33 C34 C35 C36 -174.8(2) . . . . ?
C33 C32 C31 C30 -1.7(4) . . . . ?
C8 C9 C10 N2 -159.2(2) . . . . ?
C8 C9 C10 C11 21.8(3) . . . . ?
C20 N3 C23 C22 5.9(4) . . . . ?
C20 C15 C16 C17 3.5(3) . . . . ?
C20 C19 C18 C17 -0.2(4) . . . . ?
C20 C19 C21 C22 -0.1(4) . . . . ?
C24 N4 C28 C29 172.78(19) . . . . ?
C24 N4 C28 C27 -4.8(3) . . . . ?
C24 C25 C26 C27 -2.7(4) . . . . ?
C6 C4 C3 C2 178.8(2) . . . . ?
C14 N2 C10 C9 -177.53(18) . . . . ?
C14 N2 C10 C11 1.5(3) . . . . ?
C14 C15 C16 C17 -169.9(2) . . . . ?
C15 C20 C19 C18 7.7(3) . . . . ?
C15 C20 C19 C21 -173.4(2) . . . . ?
C15 C14 C13 C12 -177.5(2) . . . . ?
C15 C16 C17 C18 4.1(4) . . . . ?
C11 C12 C13 C14 0.9(4) . . . . ?
C28 N4 C24 C25 3.2(3) . . . . ?
C28 C29 C30 C31 175.9(2) . . . . ?
C28 C27 C26 C25 1.2(4) . . . . ?
C29 N5 C33 C34 -173.00(19) . . . . ?
C29 N5 C33 C32 3.7(3) . . . . ?
C29 C28 C27 C26 -174.7(2) . . . . ?
C29 C30 C31 C32 2.8(4) . . . . ?
C38 N6 C34 C33 174.14(19) . . . . ?
C38 N6 C34 C35 -1.8(3) . . . . ?
C38 C37 C36 C35 -0.4(4) . . . . ?
C13 C14 C15 C20 -132.4(2) . . . . ?
C13 C14 C15 C16 40.6(3) . . . . ?
C13 C12 C11 C10 -4.4(3) . . . . ?
C3 C4 C6 C7 179.1(2) . . . . ?
C16 C17 C18 C19 -5.7(4) . . . . ?
C23 N3 C20 C15 170.6(2) . . . . ?
C23 N3 C20 C19 -10.4(3) . . . . ?
C23 C22 C21 C19 -4.3(5) . . . . ?
C35 C34 C33 N5 173.5(2) . . . . ?
C35 C34 C33 C32 -3.0(4) . . . . ?
C36 C37 C38 N6 -0.7(4) . . . . ?
C19 C20 C15 C14 163.7(2) . . . . ?
C19 C20 C15 C16 -9.3(3) . . . . ?
C18 C19 C21 C22 178.7(3) . . . . ?
C27 C28 C29 N5 -172.8(2) . . . . ?
C27 C28 C29 C30 10.4(4) . . . . ?
C21 C19 C18 C17 -178.9(3) . . . . ?
O3 S1 C41 F19 162.8(17) . . . . ?
O3 S1 C41 F20 -77.6(17) . . . . ?
O3 S1 C41 F21 44.8(17) . . . . ?
O1 S1 C41 F19 -72.7(16) . . . . ?
O1 S1 C41 F20 46.9(16) . . . . ?
O1 S1 C41 F21 169.3(15) . . . . ?

loop_
_exptl_oxdiff_crystal_face_indexfrac_h
_exptl_oxdiff_crystal_face_indexfrac_k
_exptl_oxdiff_crystal_face_indexfrac_l
_exptl_oxdiff_crystal_face_x
_exptl_oxdiff_crystal_face_y
_exptl_oxdiff_crystal_face_z
-1.0006 1.0001 0.0005 0.0838 -0.0836 0.0381
1.0006 -0.0000 -3.0008 0.0754 0.1182 -0.1193
-1.0012 2.0008 2.0023 0.0451 -0.2149 0.0279
0.9996 1.0012 3.0026 -0.1215 -0.1456 -0.0728
-1.0009 2.0006 0.0014 0.1242 -0.1486 -0.0005
-0.0001 0.0001 1.0004 -0.0396 -0.0331 0.0142
0.0001 -0.0001 -1.0004 0.0396 0.0331 -0.0142
-1.0002 -1.0006 1.9995 -0.0763 -0.0201 0.1438
0.9999 1.0008 0.0014 -0.0028 -0.0462 -0.1154
1.0006 -1.0001 -0.0005 -0.0838 0.0836 -0.0381
-2.0000 -2.0015 0.9977 -0.0339 0.0592 0.2449
